data_1559700
loop_
_publ_author_name
'Sotani, Taichi'
'Yajima, Tatsuo'
'Sogawa, Hiromitsu'
'Sanda, Fumio'

_publ_section_title
;
 Synthesis of Platinum-Containing Conjugated Polymers Bearing Optically
 Active Amide Groups: A Mechanistic Study of Chiral Aggregation
;
_journal_issue 24
_journal_name_full Macromolecules
_journal_page_first 11077
_journal_page_last 11088
_journal_paper_doi 10.1021/acs.macromol.0c00911
_journal_volume 53
_journal_year 2020
_chemical_formula_moiety 'C38 H34 N2 Pt, C2 H2 Cl4'
_chemical_formula_sum 'C40 H36 Cl4 N2 Pt'
_chemical_formula_weight 881.63
_space_group_crystal_system monoclinic
_space_group_IT_number 15
_space_group_name_Hall '-C 2yc'
_space_group_name_H-M_alt 'C 1 2/c 1'
_symmetry_Int_Tables_number 15
_atom_sites_solution_primary iterative
_audit_creation_date 2019-05-20
_audit_creation_method
;
Olex2 1.2
(compiled May 18 2018 14:05:52 for OlexSys, GUI svn.r5506)
;
_cell_angle_alpha 90
_cell_angle_beta 90.684(6)
_cell_angle_gamma 90
_cell_formula_units_Z 8
_cell_length_a 20.3089(8)
_cell_length_b 14.9227(7)
_cell_length_c 24.4008(10)
_cell_measurement_reflns_used 29995
_cell_measurement_temperature 123
_cell_measurement_theta_max 27.48
_cell_measurement_theta_min 1.885
_cell_volume 7394.5(5)
_computing_molecular_graphics 'Olex2 (Dolomanov et al., 2009)'
_computing_publication_material 'Olex2 (Dolomanov et al., 2009)'
_computing_structure_refinement 'olex2.refine (Bourhis et al., 2015)'
_computing_structure_solution 'olex2.solve (Bourhis et al., 2015)'
_diffrn_ambient_temperature 123
_diffrn_measured_fraction_theta_full 0.9968
_diffrn_measured_fraction_theta_max 0.9968
_diffrn_measurement_device_type 'Rigaku R-AXIS  RAPID'
_diffrn_radiation_type 'Mo K\a'
_diffrn_radiation_wavelength 0.710747
_diffrn_reflns_av_R_equivalents 0.0384
_diffrn_reflns_av_unetI/netI 0.0325
_diffrn_reflns_limit_h_max 26
_diffrn_reflns_limit_h_min -26
_diffrn_reflns_limit_k_max 19
_diffrn_reflns_limit_k_min -19
_diffrn_reflns_limit_l_max 31
_diffrn_reflns_limit_l_min -31
_diffrn_reflns_number 33972
_diffrn_reflns_theta_full 27.4811
_diffrn_reflns_theta_max 27.48
_diffrn_reflns_theta_min 2.39
_exptl_absorpt_coefficient_mu 4.114
_exptl_absorpt_correction_T_max 1.0000
_exptl_absorpt_correction_T_min 1.0000
_exptl_absorpt_correction_type multi-scan
_exptl_absorpt_process_details 'ABSCOR (Rigaku, 1995)'
_exptl_crystal_colour yellow
_exptl_crystal_colour_primary yellow
_exptl_crystal_density_diffrn 1.5838
_exptl_crystal_description prism
_exptl_crystal_F_000 3480.9619
_exptl_crystal_size_max 0.17
_exptl_crystal_size_mid 0.169
_exptl_crystal_size_min 0.108
_refine_diff_density_max 1.3649
_refine_diff_density_min -1.8193
_refine_diff_density_rms 0.2153
_refine_ls_d_res_high 0.7701
_refine_ls_d_res_low 8.5339
_refine_ls_goodness_of_fit_ref 1.0536
_refine_ls_hydrogen_treatment constr
_refine_ls_matrix_type full
_refine_ls_number_constraints 60
_refine_ls_number_parameters 430
_refine_ls_number_reflns 8466
_refine_ls_number_restraints 0
_refine_ls_restrained_S_all 1.0536
_refine_ls_R_factor_all 0.0547
_refine_ls_R_factor_gt 0.0425
_refine_ls_shift/su_max 0.0000
_refine_ls_shift/su_mean 0.0000
_refine_ls_structure_factor_coef Fsqd
_refine_ls_weighting_details 'w=1/[\s^2^(Fo^2^)+(0.0093P)^2^+121.2658P] where P=(Fo^2^+2Fc^2^)/3'
_refine_ls_weighting_scheme calc
_refine_ls_wR_factor_gt 0.0829
_refine_ls_wR_factor_ref 0.0866
_reflns_Friedel_coverage 0.0
_reflns_limit_h_max 26
_reflns_limit_h_min -26
_reflns_limit_k_max 19
_reflns_limit_k_min 0
_reflns_limit_l_max 31
_reflns_limit_l_min 0
_reflns_number_gt 7196
_reflns_number_total 8466
_reflns_threshold_expression I>=2u(I)
_cod_data_source_file ma0c00911_si_002.cif
_cod_data_source_block shelx
_cod_depositor_comments 'Adding full bibliography for 1559700.cif.'
_cod_original_cell_volume 7394.5(6)
_cod_database_code 1559700
_olex2_refinement_description
;
1. Fixed Uiso
 At 1.2 times of:
  All C(H) groups
 At 1.5 times of:
  All C(H,H,H) groups
2.a Ternary CH refined with riding coordinates:
 C8ba(H8ba), C7ea(H7ea)
2.b Aromatic/amide H refined with riding coordinates:
 C7aa(H7aa), C9aa(H9aa), C1ba(H1ba), C5ba(H5ba), C9ba(H9ba), C0ca(H0ca),
 C1ca(H1ca), C7ca(H7ca), C4da(H4da), C5da(H5da), C6da(H6da), C0ea(H0ea),
 C5aa(H5aa), C3(H3)
2.c Idealised Me refined as rotating group:
 C8aa(H8aa,H8ab,H8ac), C0da(H0da,H0db,H0dc), C6(H6a,H6b,H6c), C3aa(H3aa,H3ab,
 H3ac), C0aa(H0aa,H0ab,H0ac), C1aa(H1aa,H1ab,H1ac)
2.d :
 C4aa(H4aa), C(H)
;
_olex2_submission_special_instructions 'No special instructions were received'

loop_
_space_group_symop_id
_space_group_symop_operation_xyz
1 x,y,z
2 -x,y,-z+1/2
3 -x,-y,-z
4 x,-y,z-1/2
5 x+1/2,y+1/2,z
6 -x+1/2,y+1/2,-z+1/2
7 -x+1/2,-y+1/2,-z
8 x+1/2,-y+1/2,z-1/2

loop_
_atom_site_label
_atom_site_type_symbol
_atom_site_fract_x
_atom_site_fract_y
_atom_site_fract_z
_atom_site_U_iso_or_equiv
_atom_site_adp_type
_atom_site_occupancy
_atom_site_refinement_flags_posn
Pt0a Pt 0.705433(10) 0.924436(14) 0.528245(8) 0.02245(6) Uani 1.000000 .
Cl Cl 0.89378(9) 1.31757(13) 0.35547(8) 0.0537(4) Uani 1.000000 .
Cl1 Cl 0.91015(12) 1.27928(16) 0.47370(10) 0.0790(7) Uani 1.000000 .
N4aa N 0.7928(2) 0.8959(3) 0.48961(17) 0.0242(9) Uani 1.000000 .
N5aa N 0.6747(2) 0.8379(3) 0.46750(16) 0.0218(9) Uani 1.000000 .
C6aa C 0.7646(3) 1.0627(4) 0.6125(2) 0.0266(11) Uani 1.000000 .
C7aa C 0.7935(3) 1.1784(4) 0.7464(2) 0.0295(12) Uani 1.000000 .
H7aa H 0.7852(3) 1.1688(4) 0.7834(2) 0.0355(15) Uiso 1.000000 R
C8aa C 0.9509(3) 0.8792(5) 0.3335(3) 0.0417(15) Uani 1.000000 .
H8aa H 0.9172(16) 0.842(2) 0.3179(7) 0.063(2) Uiso 1.000000 GR
H8ab H 0.936(2) 0.9402(11) 0.3339(3) 0.063(2) Uiso 1.000000 GR
H8ac H 0.9899(6) 0.875(3) 0.3119(5) 0.063(2) Uiso 1.000000 GR
C9aa C 0.4867(3) 1.0025(4) 0.6530(2) 0.0341(13) Uani 1.000000 .
H9aa H 0.5217(3) 1.0138(4) 0.6770(2) 0.0409(16) Uiso 1.000000 R
C0ba C 0.7892(2) 0.8419(3) 0.4453(2) 0.0225(10) Uani 1.000000 .
C1ba C 0.8411(3) 1.2669(4) 0.6757(2) 0.0294(12) Uani 1.000000 .
H1ba H 0.8643(3) 1.3174(4) 0.6649(2) 0.0353(14) Uiso 1.000000 R
C2ba C 0.4997(3) 0.9776(4) 0.5982(2) 0.0257(11) Uani 1.000000 .
C3ba C 0.6198(3) 0.6769(4) 0.3262(2) 0.0303(12) Uani 1.000000 .
C4ba C 0.8262(3) 1.2549(4) 0.7308(2) 0.0290(12) Uani 1.000000 .
C5ba C 0.7725(3) 1.1154(4) 0.7080(2) 0.0313(12) Uani 1.000000 .
H5ba H 0.7491(3) 1.0652(4) 0.7191(2) 0.0375(15) Uiso 1.000000 R
C6ba C 0.7415(3) 1.0091(4) 0.5813(2) 0.0291(12) Uani 1.000000 .
C8ba C 0.8331(4) 1.1899(6) 0.4035(4) 0.082(3) Uani 1.000000 .
H8ba H 0.8029(4) 1.1948(6) 0.3721(4) 0.099(4) Uiso 1.000000 R
C9ba C 0.3829(3) 0.9688(4) 0.5820(2) 0.0286(12) Uani 1.000000 .
H9ba H 0.3481(3) 0.9565(4) 0.5581(2) 0.0343(14) Uiso 1.000000 R
C0ca C 0.5937(3) 0.7616(4) 0.4131(2) 0.0277(12) Uani 1.000000 .
H0ca H 0.5497(3) 0.7468(4) 0.4075(2) 0.0332(14) Uiso 1.000000 R
C1ca C 0.7059(2) 0.7530(3) 0.3874(2) 0.0212(10) Uani 1.000000 .
H1ca H 0.7391(2) 0.7315(3) 0.3650(2) 0.0254(12) Uiso 1.000000 R
C4aa C 0.8539(3) 1.3749(4) 0.8059(2) 0.0326(13) Uani 1.000000 .
H4aa H 0.8622(3) 1.4175(4) 0.8329(2) 0.0392(15) Uiso 1.000000 R
C5ca C 0.9666(3) 0.8482(4) 0.3931(2) 0.0304(12) Uani 1.000000 .
C6ca C 0.5661(3) 0.9655(4) 0.5785(2) 0.0258(11) Uani 1.000000 .
C7ca C 0.8457(2) 0.8243(3) 0.4143(2) 0.0219(10) Uani 1.000000 .
H7ca H 0.8429(2) 0.7865(3) 0.3841(2) 0.0263(12) Uiso 1.000000 R
C8ca C 0.9052(3) 0.8629(4) 0.4283(2) 0.0276(11) Uani 1.000000 .
C9ca C 0.3698(3) 0.9938(4) 0.6360(2) 0.0291(12) Uani 1.000000 .
C0da C 1.0258(3) 0.9008(4) 0.4143(3) 0.0407(15) Uani 1.000000 .
H0da H 1.0622(7) 0.892(2) 0.3901(11) 0.061(2) Uiso 1.000000 GR
H0db H 1.0150(8) 0.9634(5) 0.4157(18) 0.061(2) Uiso 1.000000 GR
H0dc H 1.0376(14) 0.880(2) 0.4503(8) 0.061(2) Uiso 1.000000 GR
C1da C 0.7870(3) 1.1279(4) 0.6526(2) 0.0259(11) Uani 1.000000 .
C4da C 0.4230(3) 1.0103(4) 0.6714(2) 0.0306(12) Uani 1.000000 .
H4da H 0.4154(3) 1.0266(4) 0.7075(2) 0.0367(15) Uiso 1.000000 R
C5da C 0.4461(3) 0.9620(4) 0.5638(2) 0.0269(11) Uani 1.000000 .
H5da H 0.4533(3) 0.9466(4) 0.5274(2) 0.0323(14) Uiso 1.000000 R
C6da C 0.8220(3) 1.2053(4) 0.6377(2) 0.0281(12) Uani 1.000000 .
H6da H 0.8323(3) 1.2146(4) 0.6011(2) 0.0337(14) Uiso 1.000000 R
C0ea C 0.6119(3) 0.8139(4) 0.4574(2) 0.0283(12) Uani 1.000000 .
H0ea H 0.5795(3) 0.8333(4) 0.4813(2) 0.0340(14) Uiso 1.000000 R
C3ea C 0.7220(2) 0.8083(3) 0.4326(2) 0.0219(10) Uani 1.000000 .
C7ea C 0.8539(4) 1.2750(6) 0.4184(4) 0.072(3) Uani 1.000000 .
H7ea H 0.8155(4) 1.3122(6) 0.4266(4) 0.087(3) Uiso 1.000000 R
C5aa C 0.9078(3) 0.9158(4) 0.4747(2) 0.0313(12) Uani 1.000000 .
H5aa H 0.9475(3) 0.9413(4) 0.4859(2) 0.0376(15) Uiso 1.000000 R
C1 C 0.6416(3) 0.7308(4) 0.3765(2) 0.0258(11) Uani 1.000000 .
C2 C 0.6198(3) 0.9496(3) 0.5597(2) 0.0252(11) Uani 1.000000 .
C3 C 0.8513(3) 0.9312(4) 0.5046(2) 0.0317(12) Uani 1.000000 .
H3 H 0.8539(3) 0.9668(4) 0.5358(2) 0.0380(14) Uiso 1.000000 R
C4 C 0.3025(3) 0.9994(4) 0.6534(2) 0.0313(12) Uani 1.000000 .
C5 C 0.8436(3) 1.3216(4) 0.7720(2) 0.0359(14) Uani 1.000000 .
C C 0.2472(3) 1.0013(4) 0.6669(3) 0.0402(15) Uani 1.000000 .
H H 0.2034(3) 1.0028(4) 0.6776(3) 0.0482(18) Uiso 1.000000 R
C6 C 0.9838(3) 0.7485(4) 0.3937(3) 0.0419(16) Uani 1.000000 .
H6a H 0.9465(8) 0.7144(5) 0.3810(18) 0.063(2) Uiso 1.000000 GR
H6b H 1.0205(14) 0.7379(6) 0.3700(14) 0.063(2) Uiso 1.000000 GR
H6c H 0.995(2) 0.7304(8) 0.4303(4) 0.063(2) Uiso 1.000000 GR
Cl2 Cl 0.89545(10) 1.11219(13) 0.38766(10) 0.0651(6) Uani 1.000000 .
C3aa C 0.6774(3) 0.6411(5) 0.2940(3) 0.0470(17) Uani 1.000000 .
H3aa H 0.7003(14) 0.6901(6) 0.2773(16) 0.070(3) Uiso 1.000000 GR
H3ab H 0.7069(13) 0.610(3) 0.3182(5) 0.070(3) Uiso 1.000000 GR
H3ac H 0.6616(4) 0.601(3) 0.2660(13) 0.070(3) Uiso 1.000000 GR
C0aa C 0.5805(4) 0.7403(6) 0.2881(3) 0.064(2) Uani 1.000000 .
H0aa H 0.5412(15) 0.760(3) 0.3063(10) 0.095(4) Uiso 1.000000 GR
H0ab H 0.6070(11) 0.792(2) 0.2794(19) 0.095(4) Uiso 1.000000 GR
H0ac H 0.569(3) 0.7093(13) 0.2550(11) 0.095(4) Uiso 1.000000 GR
Cl0a Cl 0.78565(10) 1.14918(14) 0.46483(9) 0.0618(5) Uani 1.000000 .
C1aa C 0.5791(4) 0.5969(5) 0.3441(3) 0.064(2) Uani 1.000000 .
H1aa H 0.6052(10) 0.559(2) 0.3677(19) 0.096(4) Uiso 1.000000 GR
H1ab H 0.5411(15) 0.6175(6) 0.363(2) 0.096(4) Uiso 1.000000 GR
H1ac H 0.565(2) 0.563(2) 0.3124(4) 0.096(4) Uiso 1.000000 GR

loop_
_atom_site_aniso_label
_atom_site_aniso_U_11
_atom_site_aniso_U_22
_atom_site_aniso_U_33
_atom_site_aniso_U_12
_atom_site_aniso_U_13
_atom_site_aniso_U_23
Pt0a 0.02634(10) 0.02258(10) 0.01844(9) -0.00039(9) 0.00016(7) -0.00062(9)
Cl 0.0602(11) 0.0446(10) 0.0565(10) 0.0031(8) 0.0144(9) 0.0051(8)
Cl1 0.0883(16) 0.0693(14) 0.0783(15) 0.0118(12) -0.0482(13) -0.0237(12)
N4aa 0.023(2) 0.026(2) 0.023(2) -0.0037(18) 0.0004(18) 0.0038(17)
N5aa 0.025(2) 0.022(2) 0.019(2) -0.0002(18) 0.0056(17) 0.0003(17)
C6aa 0.030(3) 0.026(3) 0.024(2) 0.003(2) -0.002(2) -0.003(2)
C7aa 0.049(3) 0.025(3) 0.015(2) -0.006(3) 0.003(2) -0.001(2)
C8aa 0.033(3) 0.051(4) 0.041(3) 0.000(3) 0.011(3) -0.002(3)
C9aa 0.035(3) 0.038(3) 0.029(3) 0.001(3) -0.001(2) -0.005(3)
C0ba 0.025(3) 0.022(3) 0.021(2) -0.001(2) -0.001(2) 0.002(2)
C1ba 0.026(3) 0.020(3) 0.042(3) 0.001(2) 0.004(2) 0.003(2)
C2ba 0.032(3) 0.020(3) 0.025(3) 0.001(2) 0.004(2) 0.002(2)
C3ba 0.030(3) 0.034(3) 0.027(3) -0.006(2) -0.003(2) -0.009(2)
C4ba 0.031(3) 0.026(3) 0.030(3) -0.002(2) 0.002(2) -0.007(2)
C5ba 0.038(3) 0.027(3) 0.028(3) -0.010(2) 0.001(2) -0.003(2)
C6ba 0.034(3) 0.029(3) 0.024(3) 0.003(2) 0.004(2) 0.004(2)
C8ba 0.059(5) 0.083(7) 0.103(7) 0.041(5) -0.036(5) -0.054(6)
C9ba 0.028(3) 0.030(3) 0.028(3) -0.001(2) -0.002(2) 0.004(2)
C0ca 0.021(3) 0.033(3) 0.029(3) -0.005(2) -0.004(2) -0.002(2)
C1ca 0.025(3) 0.020(3) 0.019(2) 0.003(2) 0.004(2) 0.0029(19)
C4aa 0.040(3) 0.031(3) 0.027(3) -0.011(3) -0.000(2) -0.008(2)
C5ca 0.026(3) 0.023(3) 0.043(3) -0.004(2) 0.006(2) 0.001(2)
C6ca 0.031(3) 0.025(3) 0.021(2) 0.002(2) -0.001(2) 0.000(2)
C7ca 0.029(3) 0.018(3) 0.019(2) -0.002(2) -0.001(2) 0.0003(19)
C8ca 0.028(3) 0.023(3) 0.032(3) 0.001(2) 0.001(2) 0.004(2)
C9ca 0.037(3) 0.023(3) 0.028(3) 0.004(2) 0.010(2) 0.002(2)
C0da 0.031(3) 0.036(4) 0.055(4) -0.008(3) 0.009(3) -0.000(3)
C1da 0.026(3) 0.026(3) 0.026(3) 0.007(2) -0.005(2) -0.005(2)
C4da 0.031(3) 0.034(3) 0.028(3) -0.003(2) 0.007(2) -0.004(2)
C5da 0.028(3) 0.030(3) 0.022(2) 0.003(2) -0.000(2) -0.002(2)
C6da 0.028(3) 0.036(3) 0.020(2) 0.008(2) 0.001(2) 0.000(2)
C0ea 0.027(3) 0.032(3) 0.026(3) -0.003(2) 0.006(2) 0.001(2)
C3ea 0.021(2) 0.023(3) 0.021(2) -0.002(2) 0.002(2) 0.005(2)
C7ea 0.076(6) 0.057(5) 0.083(6) 0.028(5) -0.036(5) -0.025(5)
C5aa 0.022(3) 0.037(3) 0.034(3) -0.007(2) -0.006(2) 0.001(3)
C1 0.031(3) 0.025(3) 0.021(2) -0.003(2) 0.001(2) 0.000(2)
C2 0.039(3) 0.019(3) 0.018(2) 0.001(2) -0.002(2) -0.0023(19)
C3 0.027(3) 0.034(3) 0.033(3) -0.005(3) -0.003(2) -0.004(3)
C4 0.039(3) 0.022(3) 0.034(3) 0.003(2) 0.008(3) 0.002(2)
C5 0.043(3) 0.033(3) 0.032(3) -0.010(3) 0.001(3) -0.001(3)
C 0.038(3) 0.037(4) 0.046(4) 0.001(3) 0.014(3) -0.006(3)
C6 0.033(3) 0.027(3) 0.066(4) 0.004(3) 0.011(3) 0.000(3)
Cl2 0.0502(10) 0.0469(11) 0.0982(16) 0.0152(9) 0.0028(10) -0.0250(11)
C3aa 0.051(4) 0.051(4) 0.039(4) 0.001(3) -0.000(3) -0.024(3)
C0aa 0.078(6) 0.069(5) 0.044(4) 0.027(4) -0.040(4) -0.016(4)
Cl0a 0.0622(12) 0.0557(12) 0.0680(12) -0.0110(10) 0.0166(10) 0.0021(10)
C1aa 0.074(5) 0.068(6) 0.050(4) -0.042(5) 0.007(4) -0.024(4)

loop_
_atom_type_symbol
_atom_type_scat_dispersion_real
_atom_type_scat_dispersion_imag
_atom_type_scat_Cromer_Mann_a1
_atom_type_scat_Cromer_Mann_a2
_atom_type_scat_Cromer_Mann_a3
_atom_type_scat_Cromer_Mann_a4
_atom_type_scat_Cromer_Mann_b1
_atom_type_scat_Cromer_Mann_b2
_atom_type_scat_Cromer_Mann_b3
_atom_type_scat_Cromer_Mann_b4
_atom_type_scat_Cromer_Mann_c
_atom_type_scat_source
_atom_type_scat_dispersion_source
H 0.00000 0.00000 0.49300 0.32291 0.14019 0.04081 10.51090 26.12570 3.14236 57.79970 0.0030380000826 'International Tables Volume C Table 6.1.1.4 (pp. 500-502)' 'Henke, Gullikson and Davis, At. Data and Nucl. Data Tables, 1993, 54, 2'
C 0.00347 0.00161 2.31000 1.02000 1.58860 0.86500 20.84390 10.20750 0.56870 51.65120 0.215599998832 'International Tables Volume C Table 6.1.1.4 (pp. 500-502)' 'Henke, Gullikson and Davis, At. Data and Nucl. Data Tables, 1993, 54, 2'
Cl 0.14874 0.16030 11.46040 7.19640 6.25560 1.64550 0.01040 1.16620 18.51940 47.77840 -9.55739974976 'International Tables Volume C Table 6.1.1.4 (pp. 500-502)' 'Henke, Gullikson and Davis, At. Data and Nucl. Data Tables, 1993, 54, 2'
Pt -1.63808 8.57923 27.00590 17.76390 15.71310 5.78370 1.51293 8.81174 0.42459 38.61030 11.6883001328 'International Tables Volume C Table 6.1.1.4 (pp. 500-502)' 'Henke, Gullikson and Davis, At. Data and Nucl. Data Tables, 1993, 54, 2'
N 0.00653 0.00323 12.21260 3.13220 2.01250 1.16630 0.00570 9.89330 28.99750 0.58260 -11.5290002823 'International Tables Volume C Table 6.1.1.4 (pp. 500-502)' 'Henke, Gullikson and Davis, At. Data and Nucl. Data Tables, 1993, 54, 2'

loop_
_geom_angle_atom_site_label_1
_geom_angle_atom_site_label_2
_geom_angle_atom_site_label_3
_geom_angle
_geom_angle_site_symmetry_1
_geom_angle_site_symmetry_3
_geom_angle_publ_flag
N5aa Pt0a N4aa 78.24(17) . . ?
C6ba Pt0a N4aa 96.8(2) . . ?
C6ba Pt0a N5aa 174.5(2) . . ?
C2 Pt0a N4aa 175.92(19) . . ?
C2 Pt0a N5aa 98.12(19) . . ?
C2 Pt0a C6ba 86.8(2) . . ?
C0ba N4aa Pt0a 116.7(3) . . ?
C3 N4aa Pt0a 123.8(4) . . ?
C3 N4aa C0ba 119.4(5) . . ?
C0ea N5aa Pt0a 125.2(4) . . ?
C3ea N5aa Pt0a 116.3(3) . . ?
C3ea N5aa C0ea 118.3(4) . . ?
C1da C6aa C6ba 175.0(6) . . ?
C5ba C7aa C4ba 121.2(5) . . ?
C4da C9aa C2ba 120.9(5) . . ?
C7ca C0ba N4aa 120.3(5) . . ?
C3ea C0ba N4aa 114.2(4) . . ?
C3ea C0ba C7ca 125.4(5) . . ?
C6da C1ba C4ba 120.6(5) . . ?
C6ca C2ba C9aa 122.0(5) . . ?
C5da C2ba C9aa 117.6(5) . . ?
C5da C2ba C6ca 120.3(5) . . ?
C3aa C3ba C1 112.6(5) . . ?
C0aa C3ba C1 107.7(5) . . ?
C0aa C3ba C3aa 107.5(6) . . ?
C1aa C3ba C1 109.7(5) . . ?
C1aa C3ba C3aa 107.4(6) . . ?
C1aa C3ba C0aa 112.1(6) . . ?
C1ba C4ba C7aa 119.0(5) . . ?
C5 C4ba C7aa 119.3(5) . . ?
C5 C4ba C1ba 121.7(5) . . ?
C1da C5ba C7aa 119.6(5) . . ?
C6aa C6ba Pt0a 177.8(5) . . ?
Cl2 C8ba C7ea 116.3(7) . . ?
Cl0a C8ba C7ea 104.2(7) . . ?
Cl0a C8ba Cl2 109.7(6) . . ?
C5da C9ba C9ca 121.1(5) . . ?
C1 C0ca C0ea 120.2(5) . . ?
C1 C1ca C3ea 120.3(5) . . ?
C8ca C5ca C8aa 108.8(5) . . ?
C0da C5ca C8aa 108.4(5) . . ?
C0da C5ca C8ca 112.3(5) . . ?
C6 C5ca C8aa 109.9(5) . . ?
C6 C5ca C8ca 108.7(5) . . ?
C6 C5ca C0da 108.6(5) . . ?
C2 C6ca C2ba 174.9(6) . . ?
C8ca C7ca C0ba 120.5(5) . . ?
C7ca C8ca C5ca 121.0(5) . . ?
C5aa C8ca C5ca 121.1(5) . . ?
C5aa C8ca C7ca 117.8(5) . . ?
C4da C9ca C9ba 118.4(5) . . ?
C4 C9ca C9ba 119.1(5) . . ?
C4 C9ca C4da 122.5(5) . . ?
C5ba C1da C6aa 119.7(5) . . ?
C6da C1da C6aa 122.2(5) . . ?
C6da C1da C5ba 118.1(5) . . ?
C9ca C4da C9aa 120.4(5) . . ?
C9ba C5da C2ba 121.6(5) . . ?
C1da C6da C1ba 121.3(5) . . ?
C0ca C0ea N5aa 122.5(5) . . ?
C0ba C3ea N5aa 114.4(4) . . ?
C1ca C3ea N5aa 121.2(4) . . ?
C1ca C3ea C0ba 124.3(5) . . ?
Cl1 C7ea Cl 109.7(5) . . ?
C8ba C7ea Cl 103.4(7) . . ?
C8ba C7ea Cl1 115.2(7) . . ?
C3 C5aa C8ca 120.2(5) . . ?
C0ca C1 C3ba 119.1(5) . . ?
C1ca C1 C3ba 123.3(5) . . ?
C1ca C1 C0ca 117.5(5) . . ?
C6ca C2 Pt0a 178.9(5) . . ?
C5aa C3 N4aa 121.8(5) . . ?
C C4 C9ca 177.9(6) . . ?
C4aa C5 C4ba 176.3(7) . . ?

loop_
_geom_bond_atom_site_label_1
_geom_bond_atom_site_label_2
_geom_bond_distance
_geom_bond_site_symmetry_2
_geom_bond_publ_flag
Pt0a N4aa 2.064(4) . ?
Pt0a N5aa 2.057(4) . ?
Pt0a C6ba 1.945(6) . ?
Pt0a C2 1.945(6) . ?
Cl C7ea 1.856(11) . ?
Cl1 C7ea 1.759(8) . ?
N4aa C0ba 1.350(6) . ?
N4aa C3 1.345(7) . ?
N5aa C0ea 1.345(7) . ?
N5aa C3ea 1.363(6) . ?
C6aa C6ba 1.196(8) . ?
C6aa C1da 1.449(7) . ?
C7aa C4ba 1.377(8) . ?
C7aa C5ba 1.391(7) . ?
C8aa C5ca 1.556(8) . ?
C9aa C2ba 1.416(7) . ?
C9aa C4da 1.380(8) . ?
C0ba C7ca 1.407(7) . ?
C0ba C3ea 1.483(7) . ?
C1ba C4ba 1.392(8) . ?
C1ba C6da 1.359(8) . ?
C2ba C6ca 1.449(7) . ?
C2ba C5da 1.387(7) . ?
C3ba C1 1.528(7) . ?
C3ba C3aa 1.516(8) . ?
C3ba C0aa 1.543(9) . ?
C3ba C1aa 1.519(9) . ?
C4ba C5 1.455(8) . ?
C5ba C1da 1.401(7) . ?
C8ba C7ea 1.385(12) . ?
C8ba Cl2 1.763(8) . ?
C8ba Cl0a 1.890(12) . ?
C9ba C9ca 1.398(7) . ?
C9ba C5da 1.366(7) . ?
C0ca C0ea 1.380(7) . ?
C0ca C1 1.406(7) . ?
C1ca C3ea 1.412(7) . ?
C1ca C1 1.371(7) . ?
C4aa C5 1.165(8) . ?
C5ca C8ca 1.537(8) . ?
C5ca C0da 1.522(8) . ?
C5ca C6 1.529(8) . ?
C6ca C2 1.212(7) . ?
C7ca C8ca 1.379(7) . ?
C8ca C5aa 1.379(8) . ?
C9ca C4da 1.397(8) . ?
C9ca C4 1.439(8) . ?
C1da C6da 1.406(8) . ?
C5aa C3 1.386(8) . ?
C4 C 1.173(8) . ?
